data_1575444
loop_
_publ_author_name
'Losev, Mikhail A.'
'Yessengazin, Azamat'
'Fayzullin, Robert R.'
'Khaskin, Eugene'

_publ_section_title
;
 Synthesis of a series of PNC pincer ligand-supported Pt complexes, and an
 initial exploration of their reactivity.
;
_journal_issue 36
_journal_name_full 'Dalton transactions (Cambridge, England : 2003)'
_journal_page_first 13712
_journal_page_last 13721
_journal_paper_doi 10.1039/d5dt01800e
_journal_volume 54
_journal_year 2025
_chemical_formula_moiety 'C20 H27 Cl N P Pt'
_chemical_formula_sum 'C20 H27 Cl N P Pt'
_chemical_formula_weight 542.93
_space_group_crystal_system monoclinic
_space_group_IT_number 14
_space_group_name_Hall '-P 2ybc'
_space_group_name_H-M_alt 'P 1 21/c 1'
_atom_sites_solution_hydrogens geom
_audit_creation_method SHELXL-2018/3
_audit_update_record
;
2025-03-17 deposited with the CCDC.	2025-08-13 downloaded from the CCDC.
;
_cell_angle_alpha 90
_cell_angle_beta 97.6770(12)
_cell_angle_gamma 90
_cell_formula_units_Z 4
_cell_length_a 7.06469(10)
_cell_length_b 14.82994(18)
_cell_length_c 18.6508(2)
_cell_measurement_reflns_used 39184
_cell_measurement_temperature 100(2)
_cell_measurement_theta_max 33.9920
_cell_measurement_theta_min 2.9250
_cell_volume 1936.51(4)
_computing_cell_refinement 'CrysAlisPro 1.171.44.97a (Rigaku OD, 2025)'
_computing_data_collection 'CrysAlisPro 1.171.44.97a (Rigaku OD, 2025)'
_computing_data_reduction 'CrysAlisPro 1.171.44.97a (Rigaku OD, 2025)'
_computing_molecular_graphics
;
WinGX (Farrugia, 2012); ORTEP-3 (Farrugia, 2012);
PLATON (Spek, 2009); Olex2 (Dolomanov et al., 2009)
;
_computing_publication_material
;
WinGX (Farrugia, 2012); ORTEP-3 (Farrugia, 2012);
PLATON (Spek, 2009); Olex2 (Dolomanov et al., 2009)
;
_computing_structure_refinement 'SHELXL-2018/3 (Sheldrick, 2015)'
_computing_structure_solution 'SHELXT-2018/2 (Sheldrick, 2015)'
_diffrn_ambient_temperature 100(2)
_diffrn_measured_fraction_theta_full 0.999
_diffrn_measured_fraction_theta_max 0.958
_diffrn_measurement_device_type 'Rigaku XtaLAB Pro: Kappa dual offset/far'
_diffrn_measurement_method '\w scans'
_diffrn_radiation_probe x-ray
_diffrn_radiation_type MoK\a
_diffrn_radiation_wavelength 0.71073
_diffrn_reflns_av_R_equivalents 0.0387
_diffrn_reflns_av_unetI/netI 0.0229
_diffrn_reflns_Laue_measured_fraction_full 0.999
_diffrn_reflns_Laue_measured_fraction_max 0.958
_diffrn_reflns_limit_h_max 11
_diffrn_reflns_limit_h_min -11
_diffrn_reflns_limit_k_max 22
_diffrn_reflns_limit_k_min -23
_diffrn_reflns_limit_l_max 28
_diffrn_reflns_limit_l_min -29
_diffrn_reflns_number 66327
_diffrn_reflns_point_group_measured_fraction_full 0.999
_diffrn_reflns_point_group_measured_fraction_max 0.958
_diffrn_reflns_theta_full 25.242
_diffrn_reflns_theta_max 33.944
_diffrn_reflns_theta_min 2.747
_diffrn_source 'microfocus sealed X-ray tube'
_exptl_absorpt_coefficient_mu 7.468
_exptl_absorpt_correction_T_max 1.000
_exptl_absorpt_correction_T_min 0.274
_exptl_absorpt_correction_type gaussian
_exptl_absorpt_process_details
;
CrysAlisPro 1.171.44.97a (Rigaku Oxford Diffraction, 2025).
Numerical absorption correction based on gaussian integration over
a multifaceted crystal model. Empirical absorption correction using
spherical harmonics, frame scaling and detector area scaling,
implemented in SCALE3 ABSPACK scaling algorithm.
;
_exptl_crystal_density_diffrn 1.862
_exptl_crystal_description prism
_exptl_crystal_F_000 1056
_exptl_crystal_size_max 0.188
_exptl_crystal_size_mid 0.138
_exptl_crystal_size_min 0.090
_refine_diff_density_max 1.439
_refine_diff_density_min -0.890
_refine_diff_density_rms 0.108
_refine_ls_extinction_coef 0.00097(6)
_refine_ls_extinction_expression Fc^*^=kFc[1+0.001xFc^2^\l^3^/sin(2\q)]^-1/4^
_refine_ls_extinction_method 'SHELXL-2018/3 (Sheldrick, 2015)'
_refine_ls_goodness_of_fit_ref 1.050
_refine_ls_hydrogen_treatment constr
_refine_ls_matrix_type full
_refine_ls_number_parameters 224
_refine_ls_number_reflns 7526
_refine_ls_number_restraints 0
_refine_ls_restrained_S_all 1.050
_refine_ls_R_factor_all 0.0203
_refine_ls_R_factor_gt 0.0173
_refine_ls_shift/su_max 0.001
_refine_ls_shift/su_mean 0.000
_refine_ls_structure_factor_coef Fsqd
_refine_ls_weighting_details 'w=1/[\s^2^(Fo^2^)+(0.0101P)^2^+1.9057P] where P=(Fo^2^+2Fc^2^)/3'
_refine_ls_weighting_scheme calc
_refine_ls_wR_factor_gt 0.0365
_refine_ls_wR_factor_ref 0.0370
_reflns_Friedel_coverage 0.000
_reflns_number_gt 6955
_reflns_number_total 7526
_reflns_threshold_expression 'I > 2\s(I)'
_cod_data_source_file d5dt01800e2.cif
_cod_data_source_block rjk1469b
_cod_depositor_comments 'Adding full bibliography for 1575440--1575446.cif.'
_cod_original_sg_symbol_H-M 'P 21/c'
_cod_database_code 1575444
_shelx_shelxl_version_number 2018/3
_shelx_space_group_comment
;
The symmetry employed for this shelxl refinement is uniquely defined
by the following loop, which should always be used as a source of
symmetry information in preference to the above space-group names.
They are only intended as comments.
;
_shelx_estimated_absorpt_t_min 0.334
_shelx_estimated_absorpt_t_max 0.553

loop_
_space_group_symop_operation_xyz
'x, y, z'
'-x, y+1/2, -z+1/2'
'-x, -y, -z'
'x, -y-1/2, z-1/2'

loop_
_atom_site_label
_atom_site_type_symbol
_atom_site_fract_x
_atom_site_fract_y
_atom_site_fract_z
_atom_site_U_iso_or_equiv
_atom_site_adp_type
_atom_site_occupancy
_atom_site_site_symmetry_order
_atom_site_calc_flag
_atom_site_refinement_flags_posn
_atom_site_refinement_flags_adp
_atom_site_refinement_flags_occupancy
_atom_site_disorder_assembly
_atom_site_disorder_group
Pt1 Pt 0.27411(2) 0.39008(2) 0.68620(2) 0.00865(2) Uani 1 1 d . . . . .
Cl1 Cl 0.04316(6) 0.34810(3) 0.75704(2) 0.01490(7) Uani 1 1 d . . . . .
P1 P 0.43440(6) 0.49490(3) 0.76280(2) 0.00968(7) Uani 1 1 d . . . . .
N1 N 0.4743(2) 0.41544(10) 0.62248(7) 0.0119(2) Uani 1 1 d . . . . .
C11 C 0.5280(2) 0.46300(11) 0.85786(8) 0.0131(3) Uani 1 1 d . . . . .
C12 C 0.5808(3) 0.36249(13) 0.85384(9) 0.0183(3) Uani 1 1 d . . . . .
H12A H 0.467425 0.327885 0.834275 0.027 Uiso 1 1 calc R U . . .
H12B H 0.628655 0.340451 0.902429 0.027 Uiso 1 1 calc R U . . .
H12C H 0.680066 0.355194 0.822250 0.027 Uiso 1 1 calc R U . . .
C13 C 0.3685(3) 0.47201(13) 0.90570(9) 0.0171(3) Uani 1 1 d . . . . .
H13A H 0.341538 0.535986 0.912748 0.026 Uiso 1 1 calc R U . . .
H13B H 0.409103 0.443719 0.952730 0.026 Uiso 1 1 calc R U . . .
H13C H 0.252907 0.442074 0.882195 0.026 Uiso 1 1 calc R U . . .
C14 C 0.7064(3) 0.51594(13) 0.89040(9) 0.0195(3) Uani 1 1 d . . . . .
H14A H 0.807232 0.508652 0.859546 0.029 Uiso 1 1 calc R U . . .
H14B H 0.751225 0.492911 0.938954 0.029 Uiso 1 1 calc R U . . .
H14C H 0.674185 0.579990 0.893439 0.029 Uiso 1 1 calc R U . . .
C21 C 0.3182(2) 0.60825(10) 0.75579(9) 0.0125(3) Uani 1 1 d . . . . .
C22 C 0.3035(3) 0.63474(12) 0.67543(9) 0.0183(3) Uani 1 1 d . . . . .
H22A H 0.431260 0.647938 0.663183 0.027 Uiso 1 1 calc R U . . .
H22B H 0.222591 0.688338 0.666573 0.027 Uiso 1 1 calc R U . . .
H22C H 0.247230 0.584829 0.645392 0.027 Uiso 1 1 calc R U . . .
C23 C 0.4267(3) 0.68218(12) 0.80202(10) 0.0173(3) Uani 1 1 d . . . . .
H23A H 0.427517 0.668021 0.853381 0.026 Uiso 1 1 calc R U . . .
H23B H 0.363480 0.740352 0.791175 0.026 Uiso 1 1 calc R U . . .
H23C H 0.558345 0.685376 0.791008 0.026 Uiso 1 1 calc R U . . .
C24 C 0.1138(3) 0.59829(12) 0.77444(11) 0.0176(3) Uani 1 1 d . . . . .
H24A H 0.050316 0.547925 0.746961 0.026 Uiso 1 1 calc R U . . .
H24B H 0.042554 0.654037 0.761901 0.026 Uiso 1 1 calc R U . . .
H24C H 0.118324 0.586548 0.826347 0.026 Uiso 1 1 calc R U . . .
C101 C 0.6514(2) 0.50691(12) 0.71853(9) 0.0140(3) Uani 1 1 d . . . . .
H10A H 0.685486 0.571564 0.716939 0.017 Uiso 1 1 calc R U . . .
H10B H 0.758424 0.475165 0.747755 0.017 Uiso 1 1 calc R U . . .
C102 C 0.6264(2) 0.46960(12) 0.64292(9) 0.0133(3) Uani 1 1 d . . . . .
C103 C 0.7627(3) 0.48479(14) 0.59665(9) 0.0191(3) Uani 1 1 d . . . . .
H103 H 0.866970 0.524333 0.610441 0.023 Uiso 1 1 calc R U . . .
C104 C 0.7438(3) 0.44137(15) 0.53022(10) 0.0226(4) Uani 1 1 d . . . . .
H104 H 0.836090 0.450770 0.498300 0.027 Uiso 1 1 calc R U . . .
C105 C 0.5913(3) 0.38460(13) 0.51051(9) 0.0195(3) Uani 1 1 d . . . . .
H105 H 0.579691 0.354009 0.465380 0.023 Uiso 1 1 calc R U . . .
C106 C 0.4541(2) 0.37209(12) 0.55686(9) 0.0143(3) Uani 1 1 d . . . . .
C107 C 0.2832(2) 0.31550(11) 0.54330(8) 0.0144(3) Uani 1 1 d . . . . .
C108 C 0.2305(3) 0.26918(13) 0.47819(9) 0.0202(3) Uani 1 1 d . . . . .
H108 H 0.306814 0.273651 0.440095 0.024 Uiso 1 1 calc R U . . .
C109 C 0.0663(3) 0.21676(13) 0.46960(10) 0.0226(4) Uani 1 1 d . . . . .
H109 H 0.029912 0.185052 0.425654 0.027 Uiso 1 1 calc R U . . .
C110 C -0.0448(3) 0.21088(13) 0.52561(10) 0.0212(4) Uani 1 1 d . . . . .
H110 H -0.156415 0.174468 0.519953 0.025 Uiso 1 1 calc R U . . .
C111 C 0.0064(3) 0.25800(12) 0.59007(9) 0.0165(3) Uani 1 1 d . . . . .
H111 H -0.072254 0.253880 0.627481 0.020 Uiso 1 1 calc R U . . .
C112 C 0.1708(2) 0.31103(11) 0.60055(8) 0.0126(3) Uani 1 1 d . . . . .

loop_
_atom_site_aniso_label
_atom_site_aniso_U_11
_atom_site_aniso_U_22
_atom_site_aniso_U_33
_atom_site_aniso_U_23
_atom_site_aniso_U_13
_atom_site_aniso_U_12
Pt1 0.00933(3) 0.00872(3) 0.00786(3) -0.00057(2) 0.00106(2) 0.00006(2)
Cl1 0.01489(17) 0.01518(17) 0.01565(16) -0.00205(13) 0.00579(13) -0.00446(13)
P1 0.00928(17) 0.01108(17) 0.00874(16) -0.00094(13) 0.00141(13) -0.00120(13)
N1 0.0119(6) 0.0147(6) 0.0094(5) 0.0008(5) 0.0020(5) 0.0019(5)
C11 0.0133(7) 0.0166(7) 0.0090(6) 0.0001(5) 0.0000(5) -0.0004(6)
C12 0.0214(9) 0.0189(8) 0.0136(7) 0.0024(6) -0.0009(6) 0.0036(7)
C13 0.0195(8) 0.0215(8) 0.0109(7) -0.0011(6) 0.0042(6) -0.0015(6)
C14 0.0161(8) 0.0277(9) 0.0135(7) -0.0008(6) -0.0023(6) -0.0043(7)
C21 0.0131(7) 0.0107(7) 0.0134(7) -0.0009(5) 0.0007(5) -0.0013(5)
C22 0.0249(9) 0.0133(7) 0.0157(7) 0.0020(6) -0.0008(6) -0.0004(6)
C23 0.0197(8) 0.0125(7) 0.0192(8) -0.0037(6) 0.0005(6) -0.0046(6)
C24 0.0131(8) 0.0133(7) 0.0266(9) -0.0026(6) 0.0034(6) 0.0013(6)
C101 0.0101(7) 0.0202(8) 0.0117(6) -0.0009(6) 0.0019(5) -0.0024(6)
C102 0.0110(7) 0.0173(7) 0.0116(6) 0.0014(5) 0.0015(5) 0.0007(6)
C103 0.0128(8) 0.0309(10) 0.0141(7) 0.0031(7) 0.0039(6) -0.0011(7)
C104 0.0167(8) 0.0370(11) 0.0154(7) 0.0012(7) 0.0067(6) 0.0009(7)
C105 0.0192(8) 0.0289(10) 0.0113(7) -0.0017(6) 0.0058(6) 0.0043(7)
C106 0.0165(8) 0.0169(7) 0.0094(6) -0.0001(5) 0.0019(5) 0.0044(6)
C107 0.0176(8) 0.0150(7) 0.0100(6) -0.0026(5) -0.0003(5) 0.0031(6)
C108 0.0238(9) 0.0238(9) 0.0126(7) -0.0060(6) 0.0010(6) 0.0033(7)
C109 0.0305(10) 0.0195(9) 0.0161(8) -0.0078(6) -0.0040(7) 0.0017(7)
C110 0.0250(9) 0.0173(8) 0.0195(8) -0.0039(6) -0.0038(7) -0.0038(7)
C111 0.0206(8) 0.0140(7) 0.0141(7) -0.0015(6) -0.0002(6) -0.0020(6)
C112 0.0155(7) 0.0108(7) 0.0108(6) -0.0009(5) -0.0006(5) 0.0021(5)

loop_
_atom_type_symbol
_atom_type_description
_atom_type_scat_dispersion_real
_atom_type_scat_dispersion_imag
_atom_type_scat_source
C C 0.0033 0.0016 'International Tables Vol C Tables 4.2.6.8 and 6.1.1.4'
H H 0.0000 0.0000 'International Tables Vol C Tables 4.2.6.8 and 6.1.1.4'
Cl Cl 0.1484 0.1585 'International Tables Vol C Tables 4.2.6.8 and 6.1.1.4'
N N 0.0061 0.0033 'International Tables Vol C Tables 4.2.6.8 and 6.1.1.4'
P P 0.1023 0.0942 'International Tables Vol C Tables 4.2.6.8 and 6.1.1.4'
Pt Pt -1.7033 8.3905 'International Tables Vol C Tables 4.2.6.8 and 6.1.1.4'

loop_
_geom_angle_atom_site_label_1
_geom_angle_atom_site_label_2
_geom_angle_atom_site_label_3
_geom_angle
_geom_angle_site_symmetry_1
_geom_angle_site_symmetry_3
_geom_angle_publ_flag
N1 Pt1 C112 81.37(6) . . ?
N1 Pt1 P1 85.04(4) . . ?
C112 Pt1 P1 165.89(5) . . ?
N1 Pt1 Cl1 175.17(4) . . ?
C112 Pt1 Cl1 94.97(5) . . ?
P1 Pt1 Cl1 98.792(14) . . ?
C101 P1 C21 105.40(8) . . ?
C101 P1 C11 103.84(8) . . ?
C21 P1 C11 113.01(7) . . ?
C101 P1 Pt1 99.01(5) . . ?
C21 P1 Pt1 112.89(5) . . ?
C11 P1 Pt1 120.00(6) . . ?
C102 N1 C106 120.85(14) . . ?
C102 N1 Pt1 122.77(11) . . ?
C106 N1 Pt1 116.34(12) . . ?
C13 C11 C14 110.64(14) . . ?
C13 C11 C12 108.31(14) . . ?
C14 C11 C12 108.78(15) . . ?
C13 C11 P1 109.60(11) . . ?
C14 C11 P1 114.36(12) . . ?
C12 C11 P1 104.84(11) . . ?
C11 C12 H12A 109.5 . . ?
C11 C12 H12B 109.5 . . ?
H12A C12 H12B 109.5 . . ?
C11 C12 H12C 109.5 . . ?
H12A C12 H12C 109.5 . . ?
H12B C12 H12C 109.5 . . ?
C11 C13 H13A 109.5 . . ?
C11 C13 H13B 109.5 . . ?
H13A C13 H13B 109.5 . . ?
C11 C13 H13C 109.5 . . ?
H13A C13 H13C 109.5 . . ?
H13B C13 H13C 109.5 . . ?
C11 C14 H14A 109.5 . . ?
C11 C14 H14B 109.5 . . ?
H14A C14 H14B 109.5 . . ?
C11 C14 H14C 109.5 . . ?
H14A C14 H14C 109.5 . . ?
H14B C14 H14C 109.5 . . ?
C23 C21 C24 110.80(14) . . ?
C23 C21 C22 109.16(14) . . ?
C24 C21 C22 107.55(14) . . ?
C23 C21 P1 114.95(12) . . ?
C24 C21 P1 108.36(11) . . ?
C22 C21 P1 105.66(11) . . ?
C21 C22 H22A 109.5 . . ?
C21 C22 H22B 109.5 . . ?
H22A C22 H22B 109.5 . . ?
C21 C22 H22C 109.5 . . ?
H22A C22 H22C 109.5 . . ?
H22B C22 H22C 109.5 . . ?
C21 C23 H23A 109.5 . . ?
C21 C23 H23B 109.5 . . ?
H23A C23 H23B 109.5 . . ?
C21 C23 H23C 109.5 . . ?
H23A C23 H23C 109.5 . . ?
H23B C23 H23C 109.5 . . ?
C21 C24 H24A 109.5 . . ?
C21 C24 H24B 109.5 . . ?
H24A C24 H24B 109.5 . . ?
C21 C24 H24C 109.5 . . ?
H24A C24 H24C 109.5 . . ?
H24B C24 H24C 109.5 . . ?
C102 C101 P1 112.57(11) . . ?
C102 C101 H10A 109.1 . . ?
P1 C101 H10A 109.1 . . ?
C102 C101 H10B 109.1 . . ?
P1 C101 H10B 109.1 . . ?
H10A C101 H10B 107.8 . . ?
N1 C102 C103 120.58(15) . . ?
N1 C102 C101 118.15(14) . . ?
C103 C102 C101 121.12(15) . . ?
C104 C103 C102 119.09(17) . . ?
C104 C103 H103 120.5 . . ?
C102 C103 H103 120.5 . . ?
C105 C104 C103 120.03(16) . . ?
C105 C104 H104 120.0 . . ?
C103 C104 H104 120.0 . . ?
C104 C105 C106 119.95(16) . . ?
C104 C105 H105 120.0 . . ?
C106 C105 H105 120.0 . . ?
N1 C106 C105 119.47(16) . . ?
N1 C106 C107 114.06(14) . . ?
C105 C106 C107 126.48(16) . . ?
C108 C107 C112 121.32(16) . . ?
C108 C107 C106 123.24(16) . . ?
C112 C107 C106 115.43(14) . . ?
C109 C108 C107 119.74(17) . . ?
C109 C108 H108 120.1 . . ?
C107 C108 H108 120.1 . . ?
C108 C109 C110 119.68(16) . . ?
C108 C109 H109 120.2 . . ?
C110 C109 H109 120.2 . . ?
C109 C110 C111 120.58(18) . . ?
C109 C110 H110 119.7 . . ?
C111 C110 H110 119.7 . . ?
C112 C111 C110 121.19(17) . . ?
C112 C111 H111 119.4 . . ?
C110 C111 H111 119.4 . . ?
C111 C112 C107 117.49(15) . . ?
C111 C112 Pt1 129.72(12) . . ?
C107 C112 Pt1 112.74(12) . . ?

loop_
_geom_bond_atom_site_label_1
_geom_bond_atom_site_label_2
_geom_bond_distance
_geom_bond_site_symmetry_2
_geom_bond_publ_flag
Pt1 N1 2.0010(14) . ?
Pt1 C112 2.0365(16) . ?
Pt1 P1 2.3038(4) . ?
Pt1 Cl1 2.3176(4) . ?
P1 C101 1.8445(17) . ?
P1 C21 1.8675(16) . ?
P1 C11 1.8685(16) . ?
N1 C102 1.355(2) . ?
N1 C106 1.373(2) . ?
C11 C13 1.534(2) . ?
C11 C14 1.539(2) . ?
C11 C12 1.541(2) . ?
C12 H12A 0.9800 . ?
C12 H12B 0.9800 . ?
C12 H12C 0.9800 . ?
C13 H13A 0.9800 . ?
C13 H13B 0.9800 . ?
C13 H13C 0.9800 . ?
C14 H14A 0.9800 . ?
C14 H14B 0.9800 . ?
C14 H14C 0.9800 . ?
C21 C23 1.535(2) . ?
C21 C24 1.537(2) . ?
C21 C22 1.539(2) . ?
C22 H22A 0.9800 . ?
C22 H22B 0.9800 . ?
C22 H22C 0.9800 . ?
C23 H23A 0.9800 . ?
C23 H23B 0.9800 . ?
C23 H23C 0.9800 . ?
C24 H24A 0.9800 . ?
C24 H24B 0.9800 . ?
C24 H24C 0.9800 . ?
C101 C102 1.503(2) . ?
C101 H10A 0.9900 . ?
C101 H10B 0.9900 . ?
C102 C103 1.394(2) . ?
C103 C104 1.387(3) . ?
C103 H103 0.9500 . ?
C104 C105 1.378(3) . ?
C104 H104 0.9500 . ?
C105 C106 1.395(2) . ?
C105 H105 0.9500 . ?
C106 C107 1.464(3) . ?
C107 C108 1.402(2) . ?
C107 C112 1.415(2) . ?
C108 C109 1.388(3) . ?
C108 H108 0.9500 . ?
C109 C110 1.390(3) . ?
C109 H109 0.9500 . ?
C110 C111 1.396(2) . ?
C110 H110 0.9500 . ?
C111 C112 1.395(2) . ?
C111 H111 0.9500 . ?

loop_
_geom_torsion_atom_site_label_1
_geom_torsion_atom_site_label_2
_geom_torsion_atom_site_label_3
_geom_torsion_atom_site_label_4
_geom_torsion
_geom_torsion_site_symmetry_1
_geom_torsion_site_symmetry_2
_geom_torsion_site_symmetry_3
_geom_torsion_site_symmetry_4
_geom_torsion_publ_flag
C101 P1 C11 C13 166.92(12) . . . . ?
C21 P1 C11 C13 53.24(14) . . . . ?
Pt1 P1 C11 C13 -83.90(12) . . . . ?
C101 P1 C11 C14 42.03(14) . . . . ?
C21 P1 C11 C14 -71.65(14) . . . . ?
Pt1 P1 C11 C14 151.20(11) . . . . ?
C101 P1 C11 C12 -77.02(13) . . . . ?
C21 P1 C11 C12 169.30(11) . . . . ?
Pt1 P1 C11 C12 32.16(13) . . . . ?
C101 P1 C21 C23 -69.09(14) . . . . ?
C11 P1 C21 C23 43.64(15) . . . . ?
Pt1 P1 C21 C23 -176.11(10) . . . . ?
C101 P1 C21 C24 166.36(12) . . . . ?
C11 P1 C21 C24 -80.91(13) . . . . ?
Pt1 P1 C21 C24 59.35(12) . . . . ?
C101 P1 C21 C22 51.34(13) . . . . ?
C11 P1 C21 C22 164.07(11) . . . . ?
Pt1 P1 C21 C22 -55.68(12) . . . . ?
C21 P1 C101 C102 -100.89(13) . . . . ?
C11 P1 C101 C102 140.07(12) . . . . ?
Pt1 P1 C101 C102 15.99(13) . . . . ?
C106 N1 C102 C103 2.1(2) . . . . ?
Pt1 N1 C102 C103 179.66(13) . . . . ?
C106 N1 C102 C101 -173.41(15) . . . . ?
Pt1 N1 C102 C101 4.2(2) . . . . ?
P1 C101 C102 N1 -14.7(2) . . . . ?
P1 C101 C102 C103 169.86(14) . . . . ?
N1 C102 C103 C104 -2.1(3) . . . . ?
C101 C102 C103 C104 173.30(17) . . . . ?
C102 C103 C104 C105 0.4(3) . . . . ?
C103 C104 C105 C106 1.1(3) . . . . ?
C102 N1 C106 C105 -0.5(2) . . . . ?
Pt1 N1 C106 C105 -178.20(13) . . . . ?
C102 N1 C106 C107 179.43(15) . . . . ?
Pt1 N1 C106 C107 1.70(18) . . . . ?
C104 C105 C106 N1 -1.2(3) . . . . ?
C104 C105 C106 C107 178.96(18) . . . . ?
N1 C106 C107 C108 176.60(16) . . . . ?
C105 C106 C107 C108 -3.5(3) . . . . ?
N1 C106 C107 C112 -2.6(2) . . . . ?
C105 C106 C107 C112 177.24(17) . . . . ?
C112 C107 C108 C109 -0.9(3) . . . . ?
C106 C107 C108 C109 179.93(17) . . . . ?
C107 C108 C109 C110 0.2(3) . . . . ?
C108 C109 C110 C111 0.7(3) . . . . ?
C109 C110 C111 C112 -0.9(3) . . . . ?
C110 C111 C112 C107 0.2(3) . . . . ?
C110 C111 C112 Pt1 177.36(14) . . . . ?
C108 C107 C112 C111 0.6(2) . . . . ?
C106 C107 C112 C111 179.91(15) . . . . ?
C108 C107 C112 Pt1 -176.94(14) . . . . ?
C106 C107 C112 Pt1 2.31(19) . . . . ?
